data_1550191
loop_
_publ_author_name
'Chang, Mu-Chieh'
'Jesse, Kate A.'
'Filatov, Alexander S.'
'Anderson, John S.'

_publ_section_title
;
 Reversible Homolytic Activation of Water via Metal-Ligand Cooperativity
 in a T-Shaped Ni(II) Complex
;
_journal_name_full 'Chemical Science'
_journal_paper_doi 10.1039/C8SC03719A
_journal_year 2019
_chemical_formula_moiety 'C32 H26 N5 Ni, C20 H30 Co'
_chemical_formula_sum 'C52 H56 Co N5 Ni'
_chemical_formula_weight 868.65
_space_group_crystal_system monoclinic
_space_group_IT_number 7
_space_group_name_Hall 'P -2yc'
_space_group_name_H-M_alt 'P 1 c 1'
_symmetry_space_group_name_Hall 'P -2yc'
_symmetry_space_group_name_H-M 'P 1 c 1'
_atom_sites_solution_hydrogens geom
_atom_sites_solution_primary direct
_audit_creation_date 2017-08-11
_audit_creation_method
;
Olex2 1.2
(compiled 2017.08.10 svn.r3458 for OlexSys, GUI svn.r5375)
;
_audit_update_record
;
2018-08-07 deposited with the CCDC.
2018-11-06 downloaded from the CCDC.
;
_cell_angle_alpha 90
_cell_angle_beta 116.630(2)
_cell_angle_gamma 90
_cell_formula_units_Z 2
_cell_length_a 11.6597(7)
_cell_length_b 16.9613(11)
_cell_length_c 12.2584(8)
_cell_measurement_reflns_used 9807
_cell_measurement_temperature 100(2)
_cell_measurement_theta_max 28.30
_cell_measurement_theta_min 2.21
_cell_volume 2167.1(2)
_computing_cell_refinement 'SAINT V.8.35A (Bruker AXS Inc., 2013)'
_computing_data_collection 'APEX3 v.2015.9-0 (Bruker AXS Inc., 2015)'
_computing_data_reduction 'SAINT V.8.35A (Bruker AXS Inc., 2013)'
_computing_molecular_graphics
;
OLEX2: a complete structure solution, refinement and analysis program 
Dolomanov et al., 2009

Mercury: visualization and analysis of crystal structures
Macrae, et al., 2006

O. V. Dolomanov, L. J. Bourhis, R. J. Gildea, J. A. K. Howard and H. Puschmann.
J. Appl. Cryst. (2009). 42, 339-341;

C. F. Macrae, P. R. Edgington, P. McCabe, E. Pidcock, G. P. Shields, R. Taylor,
M. Towler and J. van de Streek, J. Appl. Cryst. (2006). 39, 453-457.
;
_computing_publication_material
;
 APEX3 v.2015.5-2 (Bruker AXS Inc., 2015)
 OLEX2 (Dolomanov et al., 2009)
;
_computing_structure_refinement 'ShelXL (Sheldrick, 2015)'
_computing_structure_solution 'ShelXS (Sheldrick, 2008)'
_diffrn_ambient_temperature 100(2)
_diffrn_detector 'Bruker PHOTON 100'
_diffrn_detector_area_resol_mean 10.4167
_diffrn_detector_type CMOS
_diffrn_measured_fraction_theta_full 0.999
_diffrn_measured_fraction_theta_max 0.998
_diffrn_measurement_device_type 'Bruker D8 Venture PHOTON 100 CMOS'
_diffrn_measurement_method '\w and \f scans'
_diffrn_radiation_monochromator 'mirror '
_diffrn_radiation_type MoK\a
_diffrn_radiation_wavelength 0.71073
_diffrn_reflns_av_R_equivalents 0.1890
_diffrn_reflns_av_unetI/netI 0.0917
_diffrn_reflns_Laue_measured_fraction_full 0.999
_diffrn_reflns_Laue_measured_fraction_max 0.998
_diffrn_reflns_limit_h_max 15
_diffrn_reflns_limit_h_min -15
_diffrn_reflns_limit_k_max 22
_diffrn_reflns_limit_k_min -22
_diffrn_reflns_limit_l_max 16
_diffrn_reflns_limit_l_min -16
_diffrn_reflns_number 53581
_diffrn_reflns_point_group_measured_fraction_full 1.000
_diffrn_reflns_point_group_measured_fraction_max 0.998
_diffrn_reflns_theta_full 25.242
_diffrn_reflns_theta_max 28.370
_diffrn_reflns_theta_min 2.213
_diffrn_source 'micro-focus X-ray tube'
_diffrn_source_type 'Incoatec I\ms'
_diffrn_standards_number 0
_exptl_absorpt_coefficient_mu 0.859
_exptl_absorpt_correction_T_max 0.746
_exptl_absorpt_correction_T_min 0.668
_exptl_absorpt_correction_type multi-scan
_exptl_absorpt_process_details
;
SADABS-2016/2 (Bruker,2016/2) was used for absorption correction.
wR2(int) was 0.0957 before and 0.0541 after correction.
The Ratio of minimum to maximum transmission is 0.9198.
The \l/2 correction factor is Not present.
;
_exptl_crystal_colour green
_exptl_crystal_density_diffrn 1.331
_exptl_crystal_description block
_exptl_crystal_F_000 916
_exptl_crystal_size_max 0.33
_exptl_crystal_size_mid 0.3
_exptl_crystal_size_min 0.25
_refine_diff_density_max 1.303
_refine_diff_density_min -0.840
_refine_diff_density_rms 0.092
_refine_ls_abs_structure_details
;
 Flack x determined using 4811 quotients [(I+)-(I-)]/[(I+)+(I-)]
 (Parsons, Flack and Wagner, Acta Cryst. B69 (2013) 249-259).
;
_refine_ls_abs_structure_Flack -0.010(17)
_refine_ls_extinction_method none
_refine_ls_goodness_of_fit_ref 1.070
_refine_ls_hydrogen_treatment constr
_refine_ls_matrix_type full
_refine_ls_number_parameters 545
_refine_ls_number_reflns 10753
_refine_ls_number_restraints 2
_refine_ls_restrained_S_all 1.069
_refine_ls_R_factor_all 0.0623
_refine_ls_R_factor_gt 0.0595
_refine_ls_shift/su_max 0.000
_refine_ls_shift/su_mean 0.000
_refine_ls_structure_factor_coef Fsqd
_refine_ls_weighting_details 'w=1/[\s^2^(Fo^2^)+(0.0961P)^2^+1.2664P] where P=(Fo^2^+2Fc^2^)/3'
_refine_ls_weighting_scheme calc
_refine_ls_wR_factor_gt 0.1545
_refine_ls_wR_factor_ref 0.1575
_reflns_Friedel_coverage 0.996
_reflns_Friedel_fraction_full 1.000
_reflns_Friedel_fraction_max 0.998
_reflns_number_gt 10284
_reflns_number_total 10753
_reflns_threshold_expression 'I > 2\s(I)'
_cod_data_source_file c8sc03719a2.cif
_cod_data_source_block mo_0430_anderson_mu_0m
_cod_database_code 1550191
_shelx_shelxl_version_number 2017/1
_shelx_space_group_comment
;
The symmetry employed for this shelxl refinement is uniquely defined
by the following loop, which should always be used as a source of
symmetry information in preference to the above space-group names.
They are only intended as comments.
;
_shelx_estimated_absorpt_t_max 0.814
_shelx_estimated_absorpt_t_min 0.765
_olex2_refinement_description
;
1. Twinned data refinement
 Scales: 0.463(17)
 0.537(17)
2. Fixed Uiso
 At 1.2 times of:
  All C(H) groups
 At 1.5 times of:
  All C(H,H,H) groups
3.a Aromatic/amide H refined with riding coordinates:
 C17(H17), C39(H39), C23(H23), C28(H28), C37(H37), C26(H26), C25(H25),
 C32(H32), C19(H19), C22(H22), C35(H35), C29(H29), C36(H36), C15(H15), C14(H14),
  C16(H16), C13(H13), C20(H20), C31(H31), C38(H38)
3.b Idealised Me refined as rotating group:
 C59(H59A,H59B,H59C), C48(H48A,H48B,H48C), C46(H46A,H46B,H46C), C24(H24A,H24B,
 H24C), C50(H50A,H50B,H50C), C60(H60A,H60B,H60C), C56(H56A,H56B,H56C), C58(H58A,
 H58B,H58C), C47(H47A,H47B,H47C), C57(H57A,H57B,H57C), C49(H49A,H49B,H49C),
 C33(H33A,H33B,H33C)
;
_olex2_submission_special_instructions 'No special instructions were received'

loop_
_space_group_symop_operation_xyz
'x, y, z'
'x, -y, z+1/2'

loop_
_atom_site_label
_atom_site_type_symbol
_atom_site_fract_x
_atom_site_fract_y
_atom_site_fract_z
_atom_site_U_iso_or_equiv
_atom_site_adp_type
_atom_site_occupancy
_atom_site_site_symmetry_order
_atom_site_calc_flag
_atom_site_refinement_flags_posn
Ni1 Ni 0.56320(5) 0.29431(4) 0.69841(5) 0.01403(15) Uani 1 1 d .
Co40 Co 0.55093(5) 0.22673(4) 0.23601(5) 0.01266(15) Uani 1 1 d .
N2 N 0.5706(4) 0.1928(3) 0.7582(4) 0.0157(8) Uani 1 1 d .
C53 C 0.4003(5) 0.2261(3) 0.0647(5) 0.0175(10) Uani 1 1 d .
N10 N 0.5282(4) 0.3961(2) 0.6360(4) 0.0155(8) Uani 1 1 d .
N6 N 0.7276(4) 0.2909(2) 0.7078(4) 0.0141(8) Uani 1 1 d .
C4 C 0.7754(4) 0.1566(3) 0.7886(4) 0.0132(8) Uani 1 1 d .
C45 C 0.7048(5) 0.2295(3) 0.4043(5) 0.0192(10) Uani 1 1 d .
N3 N 0.6689(4) 0.1393(2) 0.7953(4) 0.0150(7) Uani 1 1 d .
C44 C 0.5947(6) 0.2005(3) 0.4131(5) 0.0205(10) Uani 1 1 d .
N9 N 0.6059(4) 0.4458(3) 0.6114(4) 0.0155(7) Uani 1 1 d .
C51 C 0.6077(5) 0.1910(3) 0.1077(4) 0.0166(9) Uani 1 1 d .
C41 C 0.6771(5) 0.3075(3) 0.3543(5) 0.0173(9) Uani 1 1 d .
C55 C 0.5511(5) 0.1269(3) 0.1429(5) 0.0184(9) Uani 1 1 d .
C18 C 0.8692(4) 0.0898(3) 0.8239(4) 0.0141(8) Uani 1 1 d .
C43 C 0.4981(5) 0.2599(3) 0.3680(5) 0.0199(10) Uani 1 1 d .
C17 C 0.4689(5) 0.0959(3) 0.8396(5) 0.0194(9) Uani 1 1 d .
H17 H 0.546129 0.066432 0.878490 0.023 Uiso 1 1 calc R
C39 C 0.3417(5) 0.4122(3) 0.6720(5) 0.0210(10) Uani 1 1 d .
H39 H 0.381539 0.379252 0.741800 0.025 Uiso 1 1 calc R
C52 C 0.5137(5) 0.2522(3) 0.0599(4) 0.0172(9) Uani 1 1 d .
C5 C 0.8102(5) 0.2283(3) 0.7489(4) 0.0148(9) Uani 1 1 d .
C23 C 0.9054(5) 0.0574(3) 0.7393(4) 0.0168(9) Uani 1 1 d .
H23 H 0.873030 0.079669 0.659983 0.020 Uiso 1 1 calc R
C28 C 0.7504(5) 0.5319(3) 0.5059(4) 0.0187(9) Uani 1 1 d .
H28 H 0.672093 0.515638 0.439892 0.022 Uiso 1 1 calc R
C37 C 0.1603(5) 0.4912(4) 0.5390(5) 0.0246(11) Uani 1 1 d .
H37 H 0.077001 0.511685 0.517048 0.030 Uiso 1 1 calc R
C8 C 0.7240(4) 0.4255(3) 0.6357(4) 0.0153(9) Uani 1 1 d .
C21 C 1.0385(5) -0.0400(3) 0.8847(5) 0.0186(9) Uani 1 1 d .
C59 C 0.3272(6) 0.0977(4) 0.1326(6) 0.0320(13) Uani 1 1 d .
H59A H 0.372321 0.059491 0.197984 0.048 Uiso 1 1 calc GR
H59B H 0.274846 0.069546 0.056524 0.048 Uiso 1 1 calc GR
H59C H 0.271649 0.130730 0.154504 0.048 Uiso 1 1 calc GR
C27 C 0.7979(5) 0.4910(3) 0.6157(4) 0.0156(8) Uani 1 1 d .
C26 C 0.9140(5) 0.3272(3) 0.7060(5) 0.0179(9) Uani 1 1 d .
H26 H 0.976623 0.357819 0.695683 0.021 Uiso 1 1 calc R
C25 C 0.9278(4) 0.2498(3) 0.7485(5) 0.0174(9) Uani 1 1 d .
H25 H 1.001768 0.217499 0.772568 0.021 Uiso 1 1 calc R
C32 C 0.9146(5) 0.5151(3) 0.7103(5) 0.0179(9) Uani 1 1 d .
H32 H 0.950127 0.486584 0.784971 0.022 Uiso 1 1 calc R
C19 C 0.9177(5) 0.0553(3) 0.9393(5) 0.0205(10) Uani 1 1 d .
H19 H 0.892658 0.075265 0.997847 0.025 Uiso 1 1 calc R
C22 C 0.9878(5) -0.0068(3) 0.7692(5) 0.0186(9) Uani 1 1 d .
H22 H 1.009764 -0.028271 0.709454 0.022 Uiso 1 1 calc R
C34 C 0.4062(4) 0.4299(3) 0.6020(4) 0.0154(8) Uani 1 1 d .
C35 C 0.3464(5) 0.4795(3) 0.5010(4) 0.0180(9) Uani 1 1 d .
H35 H 0.388637 0.492747 0.452868 0.022 Uiso 1 1 calc R
C48 C 0.3681(6) 0.2567(5) 0.3651(6) 0.0355(15) Uani 1 1 d .
H48A H 0.304876 0.281665 0.290039 0.053 Uiso 1 1 calc GR
H48B H 0.370484 0.284728 0.435965 0.053 Uiso 1 1 calc GR
H48C H 0.343932 0.201583 0.367211 0.053 Uiso 1 1 calc GR
C42 C 0.5489(5) 0.3258(3) 0.3309(4) 0.0178(9) Uani 1 1 d .
C7 C 0.7874(4) 0.3513(3) 0.6810(4) 0.0157(9) Uani 1 1 d .
C54 C 0.4224(5) 0.1483(3) 0.1158(5) 0.0194(9) Uani 1 1 d .
C29 C 0.8163(5) 0.5964(3) 0.4915(5) 0.0228(10) Uani 1 1 d .
H29 H 0.782526 0.623512 0.415647 0.027 Uiso 1 1 calc R
C46 C 0.7675(6) 0.3609(4) 0.3339(6) 0.0279(12) Uani 1 1 d .
H46A H 0.818439 0.330073 0.303667 0.042 Uiso 1 1 calc GR
H46B H 0.824698 0.386392 0.410943 0.042 Uiso 1 1 calc GR
H46C H 0.718559 0.401160 0.273598 0.042 Uiso 1 1 calc GR
C36 C 0.2249(5) 0.5095(3) 0.4710(5) 0.0210(10) Uani 1 1 d .
H36 H 0.185267 0.543359 0.402382 0.025 Uiso 1 1 calc R
C12 C 0.4648(4) 0.1625(3) 0.7710(4) 0.0161(9) Uani 1 1 d .
C15 C 0.2463(5) 0.1147(4) 0.7963(5) 0.0245(11) Uani 1 1 d .
H15 H 0.173352 0.098950 0.806169 0.029 Uiso 1 1 calc R
C24 C 1.1310(6) -0.1084(4) 0.9171(6) 0.0282(12) Uani 1 1 d .
H24A H 1.094391 -0.154223 0.938894 0.042 Uiso 1 1 calc GR
H24B H 1.212293 -0.093813 0.986503 0.042 Uiso 1 1 calc GR
H24C H 1.146364 -0.121467 0.846875 0.042 Uiso 1 1 calc GR
C14 C 0.2408(5) 0.1807(4) 0.7266(5) 0.0250(11) Uani 1 1 d .
H14 H 0.163449 0.210069 0.688021 0.030 Uiso 1 1 calc R
C16 C 0.3601(6) 0.0722(3) 0.8512(5) 0.0234(10) Uani 1 1 d .
H16 H 0.363933 0.026380 0.897386 0.028 Uiso 1 1 calc R
C50 C 0.8300(6) 0.1874(4) 0.4417(5) 0.0306(13) Uani 1 1 d .
H50A H 0.814869 0.130450 0.432576 0.046 Uiso 1 1 calc GR
H50B H 0.887721 0.199700 0.527083 0.046 Uiso 1 1 calc GR
H50C H 0.869302 0.204678 0.389806 0.046 Uiso 1 1 calc GR
C13 C 0.3485(5) 0.2037(3) 0.7134(5) 0.0199(10) Uani 1 1 d .
H13 H 0.343165 0.248219 0.664266 0.024 Uiso 1 1 calc R
C60 C 0.6144(7) 0.0493(4) 0.1905(6) 0.0323(13) Uani 1 1 d .
H60A H 0.705808 0.057552 0.244143 0.048 Uiso 1 1 calc GR
H60B H 0.604518 0.015449 0.122015 0.048 Uiso 1 1 calc GR
H60C H 0.574244 0.023838 0.236567 0.048 Uiso 1 1 calc GR
C56 C 0.7368(6) 0.1931(4) 0.1108(6) 0.0296(13) Uani 1 1 d .
H56A H 0.773923 0.245840 0.135045 0.044 Uiso 1 1 calc GR
H56B H 0.728741 0.180608 0.029637 0.044 Uiso 1 1 calc GR
H56C H 0.792692 0.154218 0.169832 0.044 Uiso 1 1 calc GR
C20 C 1.0023(6) -0.0081(3) 0.9696(5) 0.0233(10) Uani 1 1 d .
H20 H 1.035892 -0.029951 1.049315 0.028 Uiso 1 1 calc R
C58 C 0.2758(6) 0.2703(4) 0.0183(6) 0.0319(14) Uani 1 1 d .
H58A H 0.222987 0.248002 0.054304 0.048 Uiso 1 1 calc GR
H58B H 0.230092 0.265741 -0.070746 0.048 Uiso 1 1 calc GR
H58C H 0.293104 0.325962 0.041147 0.048 Uiso 1 1 calc GR
C31 C 0.9793(5) 0.5801(3) 0.6968(5) 0.0213(10) Uani 1 1 d .
H31 H 1.057212 0.596652 0.763023 0.026 Uiso 1 1 calc R
C30 C 0.9309(5) 0.6216(3) 0.5867(5) 0.0218(10) Uani 1 1 d .
C47 C 0.4805(6) 0.4019(3) 0.2798(6) 0.0283(12) Uani 1 1 d .
H47A H 0.517937 0.427350 0.231464 0.042 Uiso 1 1 calc GR
H47B H 0.489375 0.436790 0.346891 0.042 Uiso 1 1 calc GR
H47C H 0.389360 0.391338 0.227724 0.042 Uiso 1 1 calc GR
C38 C 0.2199(5) 0.4423(4) 0.6401(5) 0.0247(11) Uani 1 1 d .
H38 H 0.176945 0.429330 0.687687 0.030 Uiso 1 1 calc R
C57 C 0.5317(7) 0.3284(3) 0.0088(6) 0.0302(13) Uani 1 1 d .
H57A H 0.459532 0.363549 -0.005778 0.045 Uiso 1 1 calc GR
H57B H 0.535377 0.318561 -0.068364 0.045 Uiso 1 1 calc GR
H57C H 0.611864 0.353118 0.066849 0.045 Uiso 1 1 calc GR
C49 C 0.5823(7) 0.1220(4) 0.4640(5) 0.0351(15) Uani 1 1 d .
H49A H 0.494310 0.102422 0.418320 0.053 Uiso 1 1 calc GR
H49B H 0.602134 0.128073 0.550187 0.053 Uiso 1 1 calc GR
H49C H 0.642186 0.084324 0.456723 0.053 Uiso 1 1 calc GR
C33 C 1.0012(6) 0.6920(4) 0.5708(7) 0.0343(14) Uani 1 1 d .
H33A H 1.010562 0.685883 0.495686 0.051 Uiso 1 1 calc GR
H33B H 1.086319 0.695672 0.640725 0.051 Uiso 1 1 calc GR
H33C H 0.952494 0.740068 0.565716 0.051 Uiso 1 1 calc GR

loop_
_atom_site_aniso_label
_atom_site_aniso_U_11
_atom_site_aniso_U_22
_atom_site_aniso_U_33
_atom_site_aniso_U_23
_atom_site_aniso_U_13
_atom_site_aniso_U_12
Ni1 0.0121(3) 0.0129(3) 0.0159(3) 0.0003(2) 0.0051(2) -0.0002(2)
Co40 0.0151(3) 0.0109(3) 0.0112(3) -0.0004(2) 0.0052(2) 0.0000(2)
N2 0.0138(18) 0.0133(17) 0.019(2) 0.0002(15) 0.0060(16) 0.0008(14)
C53 0.018(2) 0.019(2) 0.013(2) -0.0031(17) 0.0045(19) 0.0018(17)
N10 0.0131(17) 0.0132(18) 0.0172(19) 0.0002(15) 0.0040(15) -0.0005(14)
N6 0.0114(17) 0.0129(19) 0.0156(19) 0.0003(14) 0.0039(15) 0.0013(13)
C4 0.0118(19) 0.013(2) 0.0108(18) -0.0010(16) 0.0017(16) 0.0005(16)
C45 0.018(2) 0.019(2) 0.014(2) -0.0017(17) 0.0007(18) 0.0018(17)
N3 0.0150(17) 0.0134(18) 0.0157(18) -0.0019(14) 0.0062(15) -0.0002(15)
C44 0.029(3) 0.016(2) 0.012(2) 0.0005(17) 0.0052(19) -0.0056(19)
N9 0.0146(18) 0.0143(18) 0.0150(17) -0.0006(15) 0.0044(15) -0.0010(15)
C51 0.019(2) 0.016(2) 0.013(2) -0.0043(17) 0.0052(18) 0.0000(17)
C41 0.018(2) 0.019(2) 0.013(2) -0.0050(18) 0.0056(18) -0.0037(18)
C55 0.027(3) 0.012(2) 0.016(2) -0.0008(17) 0.0101(19) 0.0014(18)
C18 0.0115(19) 0.013(2) 0.017(2) -0.0011(16) 0.0051(16) -0.0008(15)
C43 0.020(2) 0.025(3) 0.014(2) -0.0057(19) 0.0069(18) -0.0046(19)
C17 0.023(2) 0.014(2) 0.023(2) -0.0037(18) 0.013(2) -0.0012(18)
C39 0.019(2) 0.024(3) 0.017(2) 0.0007(19) 0.0065(19) 0.0030(19)
C52 0.024(2) 0.014(2) 0.013(2) -0.0010(18) 0.0080(18) -0.0009(18)
C5 0.013(2) 0.014(2) 0.015(2) -0.0021(16) 0.0044(17) 0.0006(16)
C23 0.020(2) 0.017(2) 0.0133(19) 0.0010(17) 0.0071(17) 0.0009(18)
C28 0.019(2) 0.017(2) 0.016(2) 0.0008(17) 0.0042(18) 0.0018(17)
C37 0.015(2) 0.029(3) 0.025(3) -0.002(2) 0.005(2) 0.006(2)
C8 0.015(2) 0.014(2) 0.015(2) -0.0020(16) 0.0051(17) -0.0017(16)
C21 0.018(2) 0.015(2) 0.022(2) 0.0035(18) 0.0077(19) 0.0029(17)
C59 0.035(3) 0.033(3) 0.031(3) -0.011(2) 0.018(3) -0.018(3)
C27 0.017(2) 0.013(2) 0.019(2) 0.0019(17) 0.0090(18) 0.0012(17)
C26 0.015(2) 0.015(2) 0.023(2) -0.0008(18) 0.0086(19) -0.0016(17)
C25 0.013(2) 0.017(2) 0.021(2) 0.0011(19) 0.0060(17) 0.0021(17)
C32 0.017(2) 0.017(2) 0.019(2) -0.0001(18) 0.0077(18) 0.0000(17)
C19 0.026(2) 0.019(2) 0.017(2) 0.0011(18) 0.0098(19) 0.0053(19)
C22 0.019(2) 0.019(2) 0.018(2) -0.0001(18) 0.0090(18) -0.0002(18)
C34 0.0137(19) 0.012(2) 0.017(2) -0.0025(16) 0.0038(17) 0.0002(16)
C35 0.017(2) 0.017(2) 0.016(2) -0.0014(17) 0.0044(18) -0.0011(17)
C48 0.023(3) 0.062(5) 0.028(3) -0.017(3) 0.017(2) -0.017(3)
C42 0.020(2) 0.017(2) 0.014(2) -0.0034(17) 0.0055(18) 0.0025(18)
C7 0.015(2) 0.014(2) 0.016(2) -0.0011(17) 0.0054(17) 0.0010(17)
C54 0.023(2) 0.018(2) 0.015(2) -0.0052(18) 0.0068(18) -0.0044(19)
C29 0.024(2) 0.021(2) 0.026(3) 0.009(2) 0.014(2) 0.0033(19)
C46 0.031(3) 0.026(3) 0.028(3) -0.007(2) 0.015(2) -0.013(2)
C36 0.019(2) 0.020(2) 0.016(2) -0.0003(18) 0.0012(18) 0.0032(18)
C12 0.014(2) 0.016(2) 0.017(2) -0.0054(17) 0.0058(17) -0.0049(17)
C15 0.021(2) 0.031(3) 0.025(3) -0.011(2) 0.015(2) -0.011(2)
C24 0.032(3) 0.026(3) 0.029(3) 0.009(2) 0.016(2) 0.015(2)
C14 0.013(2) 0.037(3) 0.023(2) -0.008(2) 0.0062(19) -0.004(2)
C16 0.032(3) 0.017(2) 0.027(3) -0.006(2) 0.019(2) -0.006(2)
C50 0.024(3) 0.035(3) 0.021(3) -0.002(2) -0.001(2) 0.013(2)
C13 0.016(2) 0.024(3) 0.018(2) -0.0016(19) 0.0062(19) -0.0012(18)
C60 0.049(4) 0.016(2) 0.027(3) 0.003(2) 0.013(3) 0.011(2)
C56 0.022(3) 0.044(4) 0.027(3) -0.006(2) 0.014(2) 0.003(2)
C20 0.029(3) 0.022(2) 0.017(2) 0.0071(19) 0.009(2) 0.008(2)
C58 0.022(3) 0.040(4) 0.024(3) -0.008(2) 0.001(2) 0.014(2)
C31 0.016(2) 0.020(2) 0.026(2) -0.0009(19) 0.0079(19) -0.0028(18)
C30 0.019(2) 0.019(2) 0.031(3) 0.003(2) 0.014(2) 0.0008(18)
C47 0.033(3) 0.019(3) 0.024(3) -0.004(2) 0.005(2) 0.010(2)
C38 0.018(2) 0.034(3) 0.024(2) -0.001(2) 0.011(2) 0.001(2)
C57 0.053(4) 0.017(2) 0.023(3) -0.001(2) 0.019(3) -0.004(2)
C49 0.055(4) 0.027(3) 0.016(2) 0.004(2) 0.009(3) -0.016(3)
C33 0.030(3) 0.027(3) 0.051(4) 0.010(3) 0.023(3) -0.004(2)

loop_
_atom_type_symbol
_atom_type_description
_atom_type_scat_dispersion_real
_atom_type_scat_dispersion_imag
_atom_type_scat_source
C C 0.0033 0.0016 'International Tables Vol C Tables 4.2.6.8 and 6.1.1.4'
H H 0.0000 0.0000 'International Tables Vol C Tables 4.2.6.8 and 6.1.1.4'
Co Co 0.3494 0.9721 'International Tables Vol C Tables 4.2.6.8 and 6.1.1.4'
N N 0.0061 0.0033 'International Tables Vol C Tables 4.2.6.8 and 6.1.1.4'
Ni Ni 0.3393 1.1124 'International Tables Vol C Tables 4.2.6.8 and 6.1.1.4'

loop_
_geom_angle_atom_site_label_1
_geom_angle_atom_site_label_2
_geom_angle_atom_site_label_3
_geom_angle
N2 Ni1 N10 170.47(19)
N2 Ni1 N6 94.70(18)
N10 Ni1 N6 94.82(18)
C53 Co40 C51 68.6(2)
C53 Co40 C41 137.8(2)
C53 Co40 C43 112.8(2)
C53 Co40 C52 40.6(2)
C53 Co40 C42 111.4(2)
C53 Co40 C54 41.0(2)
C45 Co40 C53 177.9(2)
C45 Co40 C44 40.8(2)
C45 Co40 C51 110.0(2)
C45 Co40 C41 40.9(2)
C45 Co40 C55 111.3(2)
C45 Co40 C43 68.6(2)
C45 Co40 C52 137.4(2)
C45 Co40 C42 68.6(2)
C45 Co40 C54 140.3(2)
C44 Co40 C53 141.2(2)
C44 Co40 C51 137.5(2)
C44 Co40 C41 68.7(2)
C44 Co40 C43 40.8(2)
C44 Co40 C52 177.9(2)
C44 Co40 C42 68.7(2)
C44 Co40 C54 112.1(2)
C51 Co40 C41 111.2(2)
C55 Co40 C53 68.7(2)
C55 Co40 C44 110.5(2)
C55 Co40 C51 41.0(2)
C55 Co40 C41 140.0(2)
C55 Co40 C43 138.1(2)
C55 Co40 C52 68.8(2)
C55 Co40 C42 179.0(2)
C55 Co40 C54 40.9(2)
C43 Co40 C51 178.2(2)
C43 Co40 C41 68.5(2)
C52 Co40 C51 40.8(2)
C52 Co40 C41 110.4(2)
C52 Co40 C43 141.0(2)
C52 Co40 C42 112.0(2)
C52 Co40 C54 68.8(2)
C42 Co40 C51 140.0(2)
C42 Co40 C41 40.6(2)
C42 Co40 C43 40.9(2)
C42 Co40 C54 138.5(2)
C54 Co40 C51 69.0(2)
C54 Co40 C41 178.7(2)
C54 Co40 C43 111.3(2)
N3 N2 Ni1 129.0(3)
N3 N2 C12 111.4(4)
C12 N2 Ni1 119.6(3)
C52 C53 Co40 69.8(3)
C52 C53 C54 108.5(4)
C52 C53 C58 126.1(5)
C54 C53 Co40 69.7(3)
C54 C53 C58 125.4(5)
C58 C53 Co40 128.7(4)
N9 N10 Ni1 128.2(3)
N9 N10 C34 111.3(4)
C34 N10 Ni1 120.4(3)
C5 N6 Ni1 125.5(3)
C7 N6 Ni1 125.7(3)
C7 N6 C5 108.7(4)
N3 C4 C18 113.7(4)
N3 C4 C5 129.0(4)
C5 C4 C18 117.3(4)
C44 C45 Co40 69.8(3)
C44 C45 C41 108.3(5)
C44 C45 C50 126.8(5)
C41 C45 Co40 70.2(3)
C41 C45 C50 124.9(5)
C50 C45 Co40 126.3(4)
C4 N3 N2 120.3(4)
C45 C44 Co40 69.4(3)
C45 C44 C43 108.0(4)
C45 C44 C49 126.6(6)
C43 C44 Co40 69.9(3)
C43 C44 C49 125.4(5)
C49 C44 Co40 127.5(4)
C8 N9 N10 121.2(4)
C55 C51 Co40 69.1(3)
C55 C51 C56 127.3(5)
C52 C51 Co40 69.4(3)
C52 C51 C55 107.6(4)
C52 C51 C56 125.0(5)
C56 C51 Co40 130.0(4)
C45 C41 Co40 68.9(3)
C45 C41 C46 126.2(5)
C42 C41 Co40 69.4(3)
C42 C41 C45 107.6(4)
C42 C41 C46 126.1(5)
C46 C41 Co40 128.4(4)
C51 C55 Co40 69.8(3)
C51 C55 C60 124.9(5)
C54 C55 Co40 69.9(3)
C54 C55 C51 108.3(4)
C54 C55 C60 126.6(5)
C60 C55 Co40 129.5(4)
C23 C18 C4 120.5(4)
C19 C18 C4 121.5(4)
C19 C18 C23 118.0(4)
C44 C43 Co40 69.3(3)
C44 C43 C48 126.7(6)
C44 C43 C42 107.9(5)
C48 C43 Co40 128.9(4)
C42 C43 Co40 69.5(3)
C42 C43 C48 125.4(6)
C12 C17 C16 120.4(5)
C38 C39 C34 120.5(5)
C53 C52 Co40 69.7(3)
C53 C52 C51 108.3(4)
C53 C52 C57 126.6(5)
C51 C52 Co40 69.7(3)
C51 C52 C57 125.1(5)
C57 C52 Co40 128.5(4)
N6 C5 C4 121.5(4)
N6 C5 C25 108.8(4)
C25 C5 C4 129.7(4)
C22 C23 C18 121.1(5)
C27 C28 C29 120.8(5)
C36 C37 C38 118.7(5)
N9 C8 C27 113.0(4)
N9 C8 C7 128.3(5)
C7 C8 C27 118.7(4)
C22 C21 C24 120.5(5)
C22 C21 C20 118.1(5)
C20 C21 C24 121.4(5)
C28 C27 C8 121.5(4)
C28 C27 C32 118.4(5)
C32 C27 C8 120.0(4)
C25 C26 C7 106.6(4)
C26 C25 C5 107.0(4)
C31 C32 C27 120.8(5)
C20 C19 C18 120.7(5)
C21 C22 C23 121.0(5)
C39 C34 N10 118.5(4)
C35 C34 N10 122.9(4)
C35 C34 C39 118.6(5)
C36 C35 C34 120.0(5)
C41 C42 Co40 70.0(3)
C41 C42 C43 108.2(5)
C41 C42 C47 125.9(5)
C43 C42 Co40 69.7(3)
C43 C42 C47 125.9(5)
C47 C42 Co40 127.5(4)
N6 C7 C8 121.5(4)
N6 C7 C26 108.9(4)
C26 C7 C8 129.5(5)
C53 C54 Co40 69.3(3)
C53 C54 C59 126.3(5)
C55 C54 Co40 69.2(3)
C55 C54 C53 107.4(4)
C55 C54 C59 126.3(5)
C59 C54 Co40 128.6(4)
C30 C29 C28 120.8(5)
C37 C36 C35 121.5(5)
C17 C12 N2 124.5(5)
C17 C12 C13 118.1(5)
C13 C12 N2 117.3(5)
C16 C15 C14 119.1(5)
C15 C14 C13 120.0(5)
C15 C16 C17 120.9(5)
C14 C13 C12 121.4(5)
C19 C20 C21 121.1(5)
C32 C31 C30 120.7(5)
C29 C30 C31 118.4(5)
C29 C30 C33 120.5(5)
C31 C30 C33 121.0(5)
C39 C38 C37 120.7(5)

loop_
_geom_bond_atom_site_label_1
_geom_bond_atom_site_label_2
_geom_bond_distance
Ni1 N2 1.857(4)
Ni1 N10 1.858(4)
Ni1 N6 1.869(4)
Co40 C53 2.047(5)
Co40 C45 2.039(5)
Co40 C44 2.044(5)
Co40 C51 2.052(5)
Co40 C41 2.057(5)
Co40 C55 2.042(5)
Co40 C43 2.052(5)
Co40 C52 2.048(5)
Co40 C42 2.049(5)
Co40 C54 2.051(5)
N2 N3 1.370(6)
N2 C12 1.409(6)
C53 C52 1.420(7)
C53 C54 1.434(7)
C53 C58 1.501(7)
N10 N9 1.367(6)
N10 C34 1.413(6)
N6 C5 1.368(6)
N6 C7 1.359(6)
C4 N3 1.314(6)
C4 C18 1.498(6)
C4 C5 1.435(7)
C45 C44 1.424(8)
C45 C41 1.432(7)
C45 C50 1.501(7)
C44 C43 1.426(8)
C44 C49 1.505(7)
N9 C8 1.317(6)
C51 C55 1.435(7)
C51 C52 1.429(7)
C51 C56 1.489(7)
C41 C42 1.424(7)
C41 C46 1.493(7)
C55 C54 1.431(7)
C55 C60 1.494(7)
C18 C23 1.395(7)
C18 C19 1.395(7)
C43 C48 1.501(8)
C43 C42 1.432(8)
C17 C12 1.396(7)
C17 C16 1.398(7)
C39 C34 1.404(7)
C39 C38 1.390(7)
C52 C57 1.492(8)
C5 C25 1.420(7)
C23 C22 1.388(7)
C28 C27 1.389(7)
C28 C29 1.393(7)
C37 C36 1.386(8)
C37 C38 1.391(8)
C8 C27 1.492(7)
C8 C7 1.439(7)
C21 C22 1.387(7)
C21 C24 1.510(7)
C21 C20 1.396(7)
C59 C54 1.489(8)
C27 C32 1.396(7)
C26 C25 1.395(7)
C26 C7 1.427(6)
C32 C31 1.388(7)
C19 C20 1.392(7)
C34 C35 1.398(7)
C35 C36 1.390(7)
C42 C47 1.499(7)
C29 C30 1.390(8)
C12 C13 1.402(7)
C15 C14 1.392(9)
C15 C16 1.390(8)
C14 C13 1.393(7)
C31 C30 1.397(8)
C30 C33 1.510(8)

loop_
_twin_individual_id
_twin_individual_mass_fraction_refined
1 0.463(17)
2 0.537(17)
